data_4309394
loop_
_publ_author_name
'Zhicheng Zhu'
'Satoru Karasawa'
'Noboru Koga'

_publ_section_title
;
Crystal Structures and Magnetic Properties of Complexes of MIICl2 (M = Cu,
Ni, and Co) Coordinated with
4-(N-tert-butyloxyamino)-2-(methoxymethylenyl)pyridine: 2D Magnetic
Anisotropy of the Aminoxyl-CoII Complex in the Crystalline State
;
_journal_name_full 'Inorganic Chemistry'
_journal_page_first 6004
_journal_page_last 6011
_journal_paper_doi 10.1021/ic048441x
_journal_volume 44
_journal_year 2005
_chemical_formula_moiety 'C22 H34 Cl2 N4 O4 Ni '
_chemical_formula_sum 'C22 H34 Cl2 N4 Ni O4'
_chemical_formula_weight 548.14
_space_group_IT_number 15
_symmetry_cell_setting monoclinic
_symmetry_Int_Tables_number 15
_symmetry_space_group_name_Hall '-C 2yc'
_symmetry_space_group_name_H-M 'C 1 2/c 1'
_cell_angle_alpha 90
_cell_angle_beta 127.10(3)
_cell_angle_gamma 90
_cell_formula_units_Z 4
_cell_length_a 20.05(2)
_cell_length_b 11.14(1)
_cell_length_c 14.25(1)
_cell_measurement_reflns_used 4903
_cell_measurement_temperature 123.1
_cell_measurement_theta_max 27.4
_cell_measurement_theta_min 3.3
_cell_volume 2539(4)
_computing_cell_refinement PROCESS-AUTO
_computing_data_collection PROCESS-AUTO
_computing_data_reduction CrystalStructure
_computing_publication_material 'CrystalStructure Ver. 3.5.1'
_computing_structure_refinement CRYSTALS
_computing_structure_solution SIR92
_diffrn_detector_area_resol_mean 10.00
_diffrn_measured_fraction_theta_full 0.9961
_diffrn_measured_fraction_theta_max 0.9961
_diffrn_measurement_device_type 'Rigaku RAXIS-RAPID'
_diffrn_measurement_method \w
_diffrn_radiation_type 'Mo K\a'
_diffrn_radiation_wavelength 0.7107
_diffrn_reflns_av_R_equivalents 0.190
_diffrn_reflns_limit_h_max 25
_diffrn_reflns_limit_h_min -25
_diffrn_reflns_limit_k_max 14
_diffrn_reflns_limit_k_min -14
_diffrn_reflns_limit_l_max 18
_diffrn_reflns_limit_l_min -17
_diffrn_reflns_number 24848
_diffrn_reflns_theta_full 27.41
_diffrn_reflns_theta_max 27.41
_exptl_absorpt_coefficient_mu 1.009
_exptl_absorpt_correction_type none
_exptl_crystal_colour orange
_exptl_crystal_density_diffrn 1.434
_exptl_crystal_density_method 'not measured'
_exptl_crystal_description block
_exptl_crystal_F_000 1152.00
_exptl_crystal_size_max 0.05
_exptl_crystal_size_mid 0.03
_exptl_crystal_size_min 0.03
_refine_diff_density_max 0.44
_refine_diff_density_min -0.42
_refine_ls_extinction_method none
_refine_ls_goodness_of_fit_ref 1.590
_refine_ls_hydrogen_treatment mixed
_refine_ls_number_parameters 209
_refine_ls_number_reflns 936
_refine_ls_R_factor_gt 0.0320
_refine_ls_shift/su_max 0.0000
_refine_ls_structure_factor_coef F
_refine_ls_weighting_details 'w = 1.0'
_refine_ls_weighting_scheme unit
_refine_ls_wR_factor_ref 0.0520
_reflns_number_gt 576
_reflns_number_total 3036
_reflns_threshold_expression F^2^>2.0\s(F^2^)
_cod_data_source_file ic048441xsi20041105_094912.cif
_cod_data_source_block '_Ni211'
_cod_original_cell_volume 2539(3)
_cod_original_formula_sum 'C22 H34 Cl2 N4 O4 Ni '
_cod_database_code 4309394

loop_
_symmetry_equiv_pos_as_xyz
x,y,z
-x,-y,-z
x+1/2,y+1/2,z
-x+1/2,-y+1/2,-z
-x,y,-z+1/2
x,-y,z+1/2
-x+1/2,y+1/2,-z+1/2
x+1/2,-y+1/2,z+1/2

loop_
_atom_site_label
_atom_site_type_symbol
_atom_site_fract_x
_atom_site_fract_y
_atom_site_fract_z
_atom_site_U_iso_or_equiv
_atom_site_adp_type
_atom_site_occupancy
_atom_site_symmetry_multiplicity
_atom_site_calc_flag
_atom_site_refinement_flags
_atom_site_disorder_assembly
_atom_site_disorder_group
Ni(1) Ni 0.5000 0.2224(2) 0.2500 0.0320(6) Uani 1.00 1 d . . .
Cl(1) Cl 0.4103(1) 0.0905(3) 0.0912(2) 0.0376(7) Uani 1.00 1 d . . .
O(1) O 0.8101(5) 0.1021(8) 0.1992(8) 0.065(3) Uani 1.00 1 d . . .
O(2) O 0.5766(4) 0.3714(6) 0.3559(5) 0.040(2) Uani 1.00 1 d . . .
N(1) N 0.5892(4) 0.2345(7) 0.2208(6) 0.028(2) Uani 1.00 1 d . . .
N(2) N 0.7953(5) 0.2094(9) 0.2145(7) 0.042(3) Uani 1.00 1 d . . .
C(1) C 0.5892(7) 0.166(1) 0.1433(9) 0.040(3) Uani 1.00 1 d . . .
C(2) C 0.6547(6) 0.157(1) 0.1371(8) 0.032(3) Uani 1.00 1 d . . .
C(3) C 0.7254(5) 0.223(1) 0.2163(7) 0.031(3) Uani 1.00 1 d . . .
C(4) C 0.7272(6) 0.295(1) 0.2964(9) 0.037(3) Uani 1.00 1 d . . .
C(5) C 0.6577(5) 0.2967(9) 0.2970(7) 0.030(3) Uani 1.00 1 d . . .
C(6) C 0.6595(7) 0.362(1) 0.3900(9) 0.037(3) Uani 1.00 1 d . . .
C(7) C 0.5735(8) 0.427(1) 0.444(1) 0.048(4) Uani 1.00 1 d . . .
C(8) C 0.8744(6) 0.271(1) 0.1435(9) 0.043(3) Uani 1.00 1 d . . .
C(9) C 0.8465(6) 0.3095(9) 0.2180(8) 0.033(3) Uani 1.00 1 d . . .
C(10) C 0.7908(6) 0.420(1) 0.1626(9) 0.047(3) Uani 1.00 1 d . . .
C(11) C 0.9212(7) 0.330(1) 0.3438(9) 0.042(4) Uani 1.00 1 d . . .
H(1) H 0.550(4) 0.130(7) 0.104(6) -0.02(2) Uiso 1.00 1 c . . .
H(2) H 0.649(5) 0.106(7) 0.084(7) 0.02(2) Uiso 1.00 1 c . . .
H(3) H 0.767(5) 0.332(8) 0.344(7) 0.02(3) Uiso 1.00 1 c . . .
H(4) H 0.699(5) 0.320(8) 0.467(8) 0.04(3) Uiso 1.00 1 c . . .
H(5) H 0.674(5) 0.430(8) 0.392(7) 0.01(3) Uiso 1.00 1 c . . .
H(6) H 0.589(7) 0.51(1) 0.455(9) 0.07(4) Uiso 1.00 1 c . . .
H(7) H 0.513(6) 0.436(8) 0.408(7) 0.04(3) Uiso 1.00 1 c . . .
H(8) H 0.600(7) 0.38(1) 0.51(1) 0.08(4) Uiso 1.00 1 c . . .
H(9) H 0.825(4) 0.251(6) 0.059(6) 0.01(2) Uiso 1.00 1 c . . .
H(10) H 0.905(6) 0.332(9) 0.145(8) 0.05(3) Uiso 1.00 1 c . . .
H(11) H 0.907(7) 0.19(1) 0.19(1) 0.09(4) Uiso 1.00 1 c . . .
H(12) H 0.7449(6) 0.404(1) 0.0833(9) 0.058(4) Uiso 1.00 1 c . . .
H(13) H 0.7707(6) 0.442(1) 0.2058(9) 0.058(4) Uiso 1.00 1 c . . .
H(14) H 0.8232(6) 0.483(1) 0.1649(9) 0.058(4) Uiso 1.00 1 c . . .
H(15) H 0.956(7) 0.25(1) 0.367(9) 0.08(4) Uiso 1.00 1 c . . .
H(16) H 0.959(5) 0.390(7) 0.345(6) 0.02(2) Uiso 1.00 1 c . . .
H(17) H 0.901(5) 0.355(8) 0.388(7) 0.03(2) Uiso 1.00 1 c . . .

loop_
_atom_site_aniso_label
_atom_site_aniso_U_11
_atom_site_aniso_U_22
_atom_site_aniso_U_33
_atom_site_aniso_U_12
_atom_site_aniso_U_13
_atom_site_aniso_U_23
Ni(1) 0.024(1) 0.045(1) 0.028(1) 0.0000 0.0169(9) 0.0000
Cl(1) 0.030(1) 0.054(2) 0.031(1) -0.007(1) 0.020(1) -0.005(1)
O(1) 0.061(5) 0.046(5) 0.115(7) -0.004(5) 0.067(5) -0.009(5)
O(2) 0.027(4) 0.053(5) 0.049(4) -0.002(3) 0.028(3) -0.013(4)
N(1) 0.034(4) 0.029(5) 0.024(4) 0.005(4) 0.019(4) 0.001(4)
N(2) 0.039(5) 0.046(6) 0.051(5) -0.012(5) 0.034(4) -0.014(5)
C(1) 0.027(7) 0.045(8) 0.036(6) -0.010(6) 0.013(5) -0.001(6)
C(2) 0.033(6) 0.044(7) 0.024(5) -0.000(5) 0.020(5) 0.003(5)
C(3) 0.030(5) 0.035(6) 0.028(5) -0.002(5) 0.019(4) 0.000(5)
C(4) 0.029(6) 0.040(8) 0.037(5) -0.012(6) 0.017(5) -0.004(6)
C(5) 0.034(5) 0.027(6) 0.031(5) -0.004(5) 0.020(5) -0.004(5)
C(6) 0.041(7) 0.035(8) 0.036(6) -0.003(6) 0.024(5) -0.004(6)
C(7) 0.057(8) 0.046(9) 0.061(8) -0.010(7) 0.047(7) -0.016(7)
C(8) 0.034(6) 0.062(9) 0.044(6) -0.012(7) 0.028(5) -0.009(7)
C(9) 0.033(5) 0.045(7) 0.036(5) 0.001(5) 0.029(4) 0.007(5)
C(10) 0.036(6) 0.064(8) 0.045(6) -0.017(6) 0.026(5) -0.006(6)
C(11) 0.045(7) 0.056(9) 0.037(6) -0.009(6) 0.032(6) -0.011(6)

loop_
_atom_type_symbol
_atom_type_description
_atom_type_scat_dispersion_real
_atom_type_scat_dispersion_imag
_atom_type_scat_source
Ni Ni 0.339 1.112
;
International Tables for Crystallography
(1992, Vol. C, Tables 4.2.6.8 and 6.1.1.4)
;
C C 0.003 0.002
;
International Tables for Crystallography
(1992, Vol. C, Tables 4.2.6.8 and 6.1.1.4)
;
H H 0.000 0.000
;
International Tables for Crystallography
(1992, Vol. C, Table 6.1.1.4)
;
Cl Cl 0.148 0.159
;
International Tables for Crystallography
(1992, Vol. C, Tables 4.2.6.8 and 6.1.1.4)
;
O O 0.011 0.006
;
International Tables for Crystallography
(1992, Vol. C, Tables 4.2.6.8 and 6.1.1.4)
;
N N 0.006 0.003
;
International Tables for Crystallography
(1992, Vol. C, Tables 4.2.6.8 and 6.1.1.4)
;

loop_
_geom_angle_atom_site_label_1
_geom_angle_atom_site_label_2
_geom_angle_atom_site_label_3
_geom_angle
_geom_angle_publ_flag
_geom_angle_site_symmetry_1
_geom_angle_site_symmetry_2
_geom_angle_site_symmetry_3
Cl(1) Ni(1) O(2) 164.2(2) yes . . .
Cl(1) Ni(1) N(1) 95.7(2) yes . . .
O(2) Ni(1) N(1) 75.7(3) yes . . .
C(6) O(2) C(7) 112.9(8) yes . . .
C(6) O(2) Ni(1) 112.2(7) yes . . .
C(7) O(2) Ni(1) 124.0(8) yes . . .
C(1) N(1) C(5) 117(1) yes . . .
C(1) N(1) Ni(1) 123.9(7) yes . . .
C(5) N(1) Ni(1) 117.7(8) yes . . .
C(3) N(2) C(9) 125.6(9) yes . . .
C(3) N(2) O(1) 115(1) yes . . .
C(9) N(2) O(1) 118(1) yes . . .
C(2) C(1) H(1) 121(8) no . . .
C(2) C(1) N(1) 124.9(9) yes . . .
H(1) C(1) N(1) 113(8) no . . .
C(3) C(2) H(2) 124(5) no . . .
C(3) C(2) C(1) 117(1) yes . . .
H(2) C(2) C(1) 117(5) no . . .
C(4) C(3) N(2) 122.7(8) yes . . .
C(4) C(3) C(2) 119(1) yes . . .
N(2) C(3) C(2) 117(1) yes . . .
C(5) C(4) H(3) 119(8) no . . .
C(5) C(4) C(3) 118.9(9) yes . . .
H(3) C(4) C(3) 121(8) no . . .
C(6) C(5) N(1) 116(1) yes . . .
C(6) C(5) C(4) 121.3(8) yes . . .
N(1) C(5) C(4) 122(1) yes . . .
H(4) C(6) H(5) 111(7) no . . .
H(4) C(6) O(2) 113(7) no . . .
H(4) C(6) C(5) 108(6) no . . .
H(5) C(6) O(2) 105(7) no . . .
H(5) C(6) C(5) 108(8) no . . .
O(2) C(6) C(5) 109.4(8) yes . . .
H(6) C(7) H(7) 99(9) no . . .
H(6) C(7) H(8) 112(10) no . . .
H(6) C(7) O(2) 112(10) no . . .
H(7) C(7) H(8) 109(11) no . . .
H(7) C(7) O(2) 106(6) no . . .
H(8) C(7) O(2) 114(9) no . . .
C(9) C(8) H(9) 112(5) no . . .
C(9) C(8) H(10) 107(8) no . . .
C(9) C(8) H(11) 99(8) no . . .
H(9) C(8) H(10) 110(7) no . . .
H(9) C(8) H(11) 108(6) no . . .
H(10) C(8) H(11) 117(9) no . . .
C(10) C(9) C(11) 112.7(9) yes . . .
C(10) C(9) N(2) 108.1(9) yes . . .
C(10) C(9) C(8) 109(1) yes . . .
C(11) C(9) N(2) 108(1) yes . . .
C(11) C(9) C(8) 110(1) yes . . .
N(2) C(9) C(8) 107.3(9) yes . . .
H(12) C(10) H(13) 109(1) no . . .
H(12) C(10) H(14) 109(1) no . . .
H(12) C(10) C(9) 110(1) no . . .
H(13) C(10) H(14) 109(1) no . . .
H(13) C(10) C(9) 109(1) no . . .
H(14) C(10) C(9) 108(1) no . . .
H(15) C(11) H(16) 102(9) no . . .
H(15) C(11) H(17) 119(9) no . . .
H(15) C(11) C(9) 103(5) no . . .
H(16) C(11) H(17) 114(7) no . . .
H(16) C(11) C(9) 108(4) no . . .
H(17) C(11) C(9) 108(3) no . . .

loop_
_geom_bond_atom_site_label_1
_geom_bond_atom_site_label_2
_geom_bond_distance
_geom_bond_publ_flag
_geom_bond_site_symmetry_1
_geom_bond_site_symmetry_2
Ni(1) Cl(1) 2.368(3) yes . .
Ni(1) O(2) 2.143(6) yes . .
Ni(1) N(1) 2.07(1) yes . .
O(1) N(2) 1.28(1) yes . .
O(2) C(6) 1.43(2) yes . .
O(2) C(7) 1.43(2) yes . .
N(1) C(1) 1.34(2) yes . .
N(1) C(5) 1.32(1) yes . .
N(2) C(3) 1.43(2) yes . .
N(2) C(9) 1.50(2) yes . .
C(1) C(2) 1.37(2) yes . .
C(1) H(1) 0.75(6) no . .
C(2) C(3) 1.38(1) yes . .
C(2) H(2) 0.9(1) no . .
C(3) C(4) 1.38(2) yes . .
C(4) C(5) 1.40(2) yes . .
C(4) H(3) 0.78(8) no . .
C(5) C(6) 1.49(2) yes . .
C(6) H(4) 1.00(8) no . .
C(6) H(5) 0.80(9) no . .
C(7) H(6) 0.9(1) no . .
C(7) H(7) 1.0(1) no . .
C(7) H(8) 0.9(1) no . .
C(8) C(9) 1.53(2) yes . .
C(8) H(9) 1.01(5) no . .
C(8) H(10) 0.9(1) no . .
C(8) H(11) 1.1(1) no . .
C(9) C(10) 1.52(1) yes . .
C(9) C(11) 1.51(1) yes . .
C(10) H(12) 0.95(1) no . .
C(10) H(13) 0.95(2) no . .
C(10) H(14) 0.95(2) no . .
C(11) H(15) 1.1(1) no . .
C(11) H(16) 1.0(1) no . .
C(11) H(17) 1.0(1) no . .

loop_
_geom_contact_atom_site_label_1
_geom_contact_atom_site_label_2
_geom_contact_distance
_geom_contact_publ_flag
_geom_contact_site_symmetry_1
_geom_contact_site_symmetry_2
Ni(1) Cl(1) 2.368(3) yes . 55501
Ni(1) Cl(1) 2.368(3) yes . 65502
Ni(1) O(2) 2.143(6) yes . 55501
Ni(1) O(2) 2.143(6) yes . 65502
Ni(1) N(1) 2.07(1) yes . 55501
Ni(1) N(1) 2.07(1) yes . 65502
Ni(1) C(1) 3.03(2) yes . 55501
Ni(1) C(1) 3.03(2) yes . 65502
Ni(1) C(5) 2.93(1) yes . 55501
Ni(1) C(5) 2.93(1) yes . 65502
Ni(1) C(6) 2.99(1) yes . 55501
Ni(1) C(6) 2.99(1) yes . 65502
Ni(1) C(7) 3.17(1) yes . 55501
Ni(1) C(7) 3.17(1) yes . 65502
Ni(1) H(1) 3.0(1) no . 55501
Ni(1) H(1) 3.0(1) no . 65502
Ni(1) H(4) 3.43(7) no . 55501
Ni(1) H(4) 3.43(7) no . 65502
Ni(1) H(7) 3.2(1) no . 55501
Ni(1) H(7) 3.2(1) no . 65502
Ni(1) H(8) 3.5(1) no . 55501
Ni(1) H(8) 3.5(1) no . 65502
Cl(1) Ni(1) 2.368(3) yes . 55501
Cl(1) O(2) 3.192(7) yes . 65502
Cl(1) N(1) 3.296(8) yes . 55501
Cl(1) N(1) 3.12(1) yes . 65502
Cl(1) C(1) 3.30(1) yes . 55501
Cl(1) C(5) 3.51(1) yes . 65502
Cl(1) C(6) 3.42(1) yes . 65502
Cl(1) H(1) 2.7(1) no . 55501
Cl(1) H(2) 2.98(8) no . 65503
Cl(1) H(4) 3.14(9) no . 65502
Cl(1) H(8) 3.5(1) no . 65502
Cl(1) H(16) 3.12(9) no . 64506
O(1) C(2) 2.75(2) yes . 55501
O(1) C(3) 2.29(2) yes . 55501
O(1) C(4) 3.48(2) yes . 55501
O(1) C(4) 3.51(1) yes . 64506
O(1) C(5) 3.46(1) yes . 64506
O(1) C(6) 3.17(2) yes . 64506
O(1) C(8) 2.66(2) yes . 55501
O(1) C(9) 2.39(1) yes . 55501
O(1) C(10) 3.56(1) yes . 55501
O(1) C(11) 3.18(1) yes . 55501
O(1) H(2) 2.59(8) no . 55501
O(1) H(3) 3.27(9) no . 64506
O(1) H(5) 2.4(1) no . 64506
O(1) H(9) 2.75(9) no . 55501
O(1) H(9) 3.40(6) no . 65507
O(1) H(10) 3.5(1) no . 55501
O(1) H(11) 2.2(2) no . 55501
O(1) H(12) 3.47(2) no . 65507
O(1) H(13) 3.21(2) no . 64506
O(1) H(15) 2.9(1) no . 55501
O(1) H(17) 3.55(8) no . 55501
O(2) Ni(1) 2.143(6) yes . 55501
O(2) Cl(1) 3.192(7) yes . 65502
O(2) O(2) 2.713(7) yes . 65502
O(2) N(1) 2.59(1) yes . 55501
O(2) N(1) 3.19(1) yes . 65502
O(2) C(5) 2.39(2) yes . 55501
O(2) C(7) 3.49(1) yes . 65502
O(2) H(4) 2.04(8) no . 55501
O(2) H(5) 1.8(1) no . 55501
O(2) H(6) 2.0(1) no . 55501
O(2) H(7) 2.0(1) no . 55501
O(2) H(7) 3.12(9) no . 65502
O(2) H(8) 2.0(2) no . 55501
N(1) Ni(1) 2.07(1) yes . 55501
N(1) Cl(1) 3.296(8) yes . 55501
N(1) Cl(1) 3.12(1) yes . 65502
N(1) O(2) 2.59(1) yes . 55501
N(1) O(2) 3.19(1) yes . 65502
N(1) C(2) 2.41(2) yes . 55501
N(1) C(3) 2.77(2) yes . 55501
N(1) C(4) 2.38(1) yes . 55501
N(1) C(6) 2.39(1) yes . 55501
N(1) C(7) 3.39(1) yes . 65502
N(1) H(1) 1.78(8) no . 55501
N(1) H(2) 3.2(1) no . 55501
N(1) H(3) 3.07(9) no . 55501
N(1) H(4) 2.95(9) no . 55501
N(1) H(5) 2.93(8) no . 55501
N(1) H(7) 2.85(8) no . 65502
N(1) H(14) 3.18(1) no . 64506
N(2) C(2) 2.40(1) yes . 55501
N(2) C(4) 2.46(2) yes . 55501
N(2) C(8) 2.44(2) yes . 55501
N(2) C(10) 2.44(2) yes . 55501
N(2) C(11) 2.44(1) yes . 55501
N(2) H(2) 2.60(7) no . 55501
N(2) H(3) 2.6(1) no . 55501
N(2) H(9) 2.7(1) no . 55501
N(2) H(9) 3.15(7) no . 65507
N(2) H(10) 3.2(1) no . 55501
N(2) H(11) 2.5(2) no . 55501
N(2) H(12) 2.63(1) no . 55501
N(2) H(13) 2.62(2) no . 55501
N(2) H(14) 3.26(2) no . 55501
N(2) H(15) 2.6(1) no . 55501
N(2) H(16) 3.31(8) no . 55501
N(2) H(17) 2.63(7) no . 55501
C(1) Ni(1) 3.03(2) yes . 55501
C(1) Cl(1) 3.30(1) yes . 55501
C(1) C(3) 2.35(2) yes . 55501
C(1) C(4) 2.68(1) yes . 55501
C(1) C(5) 2.27(1) yes . 55501
C(1) C(10) 3.60(1) yes . 64506
C(1) H(2) 2.0(1) no . 55501
C(1) H(3) 3.46(8) no . 55501
C(1) H(7) 3.5(1) no . 65502
C(1) H(13) 3.39(1) no . 64506
C(1) H(14) 2.98(2) no . 64506
C(1) H(16) 3.26(9) no . 64506
C(1) H(17) 3.51(9) no . 64506
C(2) O(1) 2.75(2) yes . 55501
C(2) N(1) 2.41(2) yes . 55501
C(2) N(2) 2.40(1) yes . 55501
C(2) C(4) 2.38(1) yes . 55501
C(2) C(5) 2.73(2) yes . 55501
C(2) C(10) 3.54(2) yes . 64506
C(2) H(1) 1.88(9) no . 55501
C(2) H(3) 3.09(8) no . 55501
C(2) H(9) 3.2(1) no . 65507
C(2) H(10) 3.4(1) no . 65507
C(2) H(13) 2.99(1) no . 64506
C(2) H(14) 3.22(2) no . 64506
C(2) H(17) 3.49(9) no . 64506
C(3) O(1) 2.29(2) yes . 55501
C(3) N(1) 2.77(2) yes . 55501
C(3) C(1) 2.35(2) yes . 55501
C(3) C(5) 2.39(2) yes . 55501
C(3) C(9) 2.60(2) yes . 55501
C(3) C(10) 2.88(2) yes . 55501
C(3) C(11) 3.40(2) yes . 55501
C(3) H(1) 3.03(8) no . 55501
C(3) H(2) 2.03(7) no . 55501
C(3) H(3) 1.91(9) no . 55501
C(3) H(9) 3.43(9) no . 65507
C(3) H(12) 2.95(2) no . 55501
C(3) H(13) 2.64(2) no . 55501
C(3) H(13) 3.31(2) no . 64506
C(3) H(14) 3.59(2) no . 64506
C(3) H(17) 3.19(7) no . 55501
C(4) O(1) 3.48(2) yes . 55501
C(4) O(1) 3.51(1) yes . 65506
C(4) N(1) 2.38(1) yes . 55501
C(4) N(2) 2.46(2) yes . 55501
C(4) C(1) 2.68(1) yes . 55501
C(4) C(2) 2.38(1) yes . 55501
C(4) C(6) 2.52(2) yes . 55501
C(4) C(9) 3.20(2) yes . 55501
C(4) C(10) 3.18(2) yes . 55501
C(4) C(11) 3.55(2) yes . 55501
C(4) H(1) 3.43(6) no . 55501
C(4) H(2) 3.21(8) no . 55501
C(4) H(4) 2.8(1) no . 55501
C(4) H(5) 2.6(1) no . 55501
C(4) H(12) 3.48(2) no . 55501
C(4) H(13) 2.54(2) no . 55501
C(4) H(17) 2.96(9) no . 55501
C(5) Ni(1) 2.93(1) yes . 55501
C(5) Cl(1) 3.51(1) yes . 65502
C(5) O(1) 3.46(1) yes . 65506
C(5) O(2) 2.39(2) yes . 55501
C(5) C(1) 2.27(1) yes . 55501
C(5) C(2) 2.73(2) yes . 55501
C(5) C(3) 2.39(2) yes . 55501
C(5) H(1) 2.92(7) no . 55501
C(5) H(3) 1.9(1) no . 55501
C(5) H(4) 2.0(1) no . 55501
C(5) H(5) 1.9(1) no . 55501
C(5) H(7) 3.26(8) no . 65502
C(5) H(14) 3.52(1) no . 64506
C(6) Ni(1) 2.99(1) yes . 55501
C(6) Cl(1) 3.42(1) yes . 65502
C(6) O(1) 3.17(2) yes . 65506
C(6) N(1) 2.39(1) yes . 55501
C(6) C(4) 2.52(2) yes . 55501
C(6) C(7) 2.38(3) yes . 55501
C(6) H(3) 2.6(1) no . 55501
C(6) H(6) 2.7(2) no . 55501
C(6) H(7) 3.2(1) no . 55501
C(6) H(8) 2.7(2) no . 55501
C(6) H(12) 3.41(2) no . 56504
C(7) Ni(1) 3.17(1) yes . 55501
C(7) O(2) 3.49(1) yes . 65502
C(7) N(1) 3.39(1) yes . 65502
C(7) C(6) 2.38(3) yes . 55501
C(7) H(4) 2.6(1) no . 55501
C(7) H(5) 2.5(1) no . 55501
C(7) H(11) 3.6(1) no . 65506
C(7) H(12) 3.33(2) no . 56504
C(8) O(1) 2.66(2) yes . 55501
C(8) N(2) 2.44(2) yes . 55501
C(8) C(10) 2.49(2) yes . 55501
C(8) C(11) 2.50(2) yes . 55501
C(8) H(2) 3.3(1) no . 65507
C(8) H(6) 3.5(1) no . 64506
C(8) H(9) 3.24(6) no . 65507
C(8) H(11) 1.1(1) no . 55501
C(8) H(12) 2.64(2) no . 55501
C(8) H(12) 3.26(2) no . 65507
C(8) H(13) 3.31(2) no . 55501
C(8) H(14) 2.67(2) no . 55501
C(8) H(15) 2.6(1) no . 55501
C(8) H(16) 2.65(7) no . 55501
C(8) H(17) 3.3(1) no . 55501
C(9) O(1) 2.39(1) yes . 55501
C(9) C(3) 2.60(2) yes . 55501
C(9) C(4) 3.20(2) yes . 55501
C(9) H(3) 3.0(1) no . 55501
C(9) H(9) 2.13(9) no . 55501
C(9) H(9) 3.39(5) no . 65507
C(9) H(10) 2.0(1) no . 55501
C(9) H(11) 2.0(2) no . 55501
C(9) H(12) 2.05(1) no . 55501
C(9) H(13) 2.05(2) no . 55501
C(9) H(14) 2.03(2) no . 55501
C(9) H(15) 2.04(9) no . 55501
C(9) H(16) 2.07(7) no . 55501
C(9) H(17) 2.04(9) no . 55501
C(10) O(1) 3.56(1) yes . 55501
C(10) N(2) 2.44(2) yes . 55501
C(10) C(1) 3.60(1) yes . 65506
C(10) C(2) 3.54(2) yes . 65506
C(10) C(3) 2.88(2) yes . 55501
C(10) C(4) 3.18(2) yes . 55501
C(10) C(8) 2.49(2) yes . 55501
C(10) C(11) 2.52(1) yes . 55501
C(10) H(3) 3.1(1) no . 55501
C(10) H(9) 2.72(9) no . 55501
C(10) H(9) 3.19(6) no . 65507
C(10) H(10) 2.6(1) no . 55501
C(10) H(11) 3.4(1) no . 55501
C(10) H(15) 3.4(1) no . 55501
C(10) H(16) 2.77(7) no . 55501
C(10) H(17) 2.68(7) no . 55501
C(11) O(1) 3.18(1) yes . 55501
C(11) N(2) 2.44(1) yes . 55501
C(11) C(1) 3.50(1) yes . 55508
C(11) C(3) 3.40(2) yes . 55501
C(11) C(4) 3.55(2) yes . 55501
C(11) C(8) 2.50(2) yes . 55501
C(11) C(10) 2.52(1) yes . 55501
C(11) H(1) 3.39(8) no . 65506
C(11) H(1) 3.01(6) no . 55508
C(11) H(3) 3.1(1) no . 55501
C(11) H(9) 3.39(7) no . 55501
C(11) H(10) 2.7(1) no . 55501
C(11) H(11) 2.6(1) no . 55501
C(11) H(12) 3.33(1) no . 55501
C(11) H(13) 2.71(1) no . 55501
C(11) H(14) 2.69(1) no . 55501
H(1) Ni(1) 3.0(1) no . 55501
H(1) Cl(1) 2.7(1) no . 55501
H(1) N(1) 1.78(8) no . 55501
H(1) C(2) 1.88(9) no . 55501
H(1) C(3) 3.03(8) no . 55501
H(1) C(4) 3.43(6) no . 55501
H(1) C(5) 2.92(7) no . 55501
H(1) C(11) 3.39(8) no . 64506
H(2) Cl(1) 2.98(8) no . 65503
H(2) O(1) 2.59(8) no . 55501
H(2) N(1) 3.2(1) no . 55501
H(2) N(2) 2.60(7) no . 55501
H(2) C(1) 2.0(1) no . 55501
H(2) C(3) 2.03(7) no . 55501
H(2) C(4) 3.21(8) no . 55501
H(2) C(8) 3.3(1) no . 65507
H(3) Cl(1) 3.04(7) no . 55508
H(3) O(1) 3.27(9) no . 65506
H(3) N(1) 3.07(9) no . 55501
H(3) N(2) 2.6(1) no . 55501
H(3) C(1) 3.46(8) no . 55501
H(3) C(2) 3.09(8) no . 55501
H(3) C(3) 1.91(9) no . 55501
H(3) C(5) 1.9(1) no . 55501
H(3) C(6) 2.6(1) no . 55501
H(3) C(9) 3.0(1) no . 55501
H(3) C(10) 3.1(1) no . 55501
H(3) C(11) 3.1(1) no . 55501
H(4) Ni(1) 3.43(7) no . 55501
H(4) Cl(1) 3.14(9) no . 65502
H(4) O(2) 2.04(8) no . 55501
H(4) N(1) 2.95(9) no . 55501
H(4) C(4) 2.8(1) no . 55501
H(4) C(5) 2.0(1) no . 55501
H(4) C(7) 2.6(1) no . 55501
H(5) O(1) 2.4(1) no . 65506
H(5) O(2) 1.8(1) no . 55501
H(5) N(1) 2.93(8) no . 55501
H(5) C(4) 2.6(1) no . 55501
H(5) C(5) 1.9(1) no . 55501
H(5) C(7) 2.5(1) no . 55501
H(5) C(10) 3.50(8) no . 56504
H(6) O(2) 2.0(1) no . 55501
H(6) C(6) 2.7(2) no . 55501
H(6) C(8) 3.5(1) no . 65506
H(6) C(10) 3.37(9) no . 56504
H(7) Ni(1) 3.2(1) no . 55501
H(7) O(2) 2.0(1) no . 55501
H(7) O(2) 3.12(9) no . 65502
H(7) N(1) 2.85(8) no . 65502
H(7) C(1) 3.5(1) no . 65502
H(7) C(5) 3.26(8) no . 65502
H(7) C(6) 3.2(1) no . 55501
H(8) Ni(1) 3.5(1) no . 55501
H(8) Cl(1) 3.5(1) no . 65502
H(8) O(2) 2.0(2) no . 55501
H(8) C(6) 2.7(2) no . 55501
H(9) O(1) 2.75(9) no . 55501
H(9) O(1) 3.40(6) no . 65507
H(9) N(2) 2.7(1) no . 55501
H(9) N(2) 3.15(7) no . 65507
H(9) C(2) 3.2(1) no . 65507
H(9) C(3) 3.43(9) no . 65507
H(9) C(8) 3.24(6) no . 65507
H(9) C(9) 2.13(9) no . 55501
H(9) C(9) 3.39(6) no . 65507
H(9) C(10) 2.72(9) no . 55501
H(9) C(10) 3.19(6) no . 65507
H(9) C(11) 3.39(7) no . 55501
H(10) Cl(1) 3.0(1) no . 55505
H(10) O(1) 3.5(1) no . 55501
H(10) N(2) 3.2(1) no . 55501
H(10) C(2) 3.4(1) no . 65507
H(10) C(9) 2.0(1) no . 55501
H(10) C(10) 2.6(1) no . 55501
H(10) C(11) 2.7(1) no . 55501
H(11) O(1) 2.2(2) no . 55501
H(11) N(2) 2.5(2) no . 55501
H(11) C(7) 3.6(1) no . 64506
H(11) C(8) 1.1(1) no . 55501
H(11) C(9) 2.0(2) no . 55501
H(11) C(10) 3.4(1) no . 55501
H(11) C(11) 2.6(1) no . 55501
H(12) O(1) 3.47(2) no . 65507
H(12) N(2) 2.63(1) no . 55501
H(12) C(3) 2.95(2) no . 55501
H(12) C(4) 3.48(2) no . 55501
H(12) C(8) 2.64(2) no . 55501
H(12) C(8) 3.26(2) no . 65507
H(12) C(9) 2.05(1) no . 55501
H(12) C(11) 3.33(1) no . 55501
H(13) O(1) 3.21(2) no . 65506
H(13) N(2) 2.62(2) no . 55501
H(13) C(1) 3.39(1) no . 65506
H(13) C(2) 2.99(1) no . 65506
H(13) C(3) 2.64(2) no . 55501
H(13) C(3) 3.31(2) no . 65506
H(13) C(4) 2.54(2) no . 55501
H(13) C(8) 3.31(2) no . 55501
H(13) C(9) 2.05(2) no . 55501
H(13) C(11) 2.71(1) no . 55501
H(14) Cl(1) 2.79(1) no . 55505
H(14) N(1) 3.18(1) no . 65506
H(14) N(2) 3.26(2) no . 55501
H(14) C(1) 2.98(2) no . 65506
H(14) C(2) 3.22(2) no . 65506
H(14) C(3) 3.59(2) no . 65506
H(14) C(5) 3.52(1) no . 65506
H(14) C(8) 2.67(2) no . 55501
H(14) C(9) 2.03(2) no . 55501
H(14) C(11) 2.69(1) no . 55501
H(15) O(1) 2.9(1) no . 55501
H(15) N(2) 2.6(1) no . 55501
H(15) C(1) 3.3(1) no . 55508
H(15) C(8) 2.6(1) no . 55501
H(15) C(9) 2.04(9) no . 55501
H(15) C(10) 3.4(1) no . 55501
H(16) Cl(1) 3.12(9) no . 65506
H(16) N(2) 3.31(8) no . 55501
H(16) C(1) 3.26(9) no . 65506
H(16) C(1) 3.45(7) no . 55508
H(16) C(8) 2.65(7) no . 55501
H(16) C(9) 2.07(7) no . 55501
H(16) C(10) 2.77(7) no . 55501
H(17) Cl(1) 2.8(1) no . 55508
H(17) O(1) 3.55(8) no . 55501
H(17) N(2) 2.63(7) no . 55501
H(17) C(1) 3.51(9) no . 65506
H(17) C(1) 3.31(6) no . 55508
H(17) C(2) 3.49(9) no . 65506
H(17) C(3) 3.19(7) no . 55501
H(17) C(4) 2.96(9) no . 55501
H(17) C(8) 3.3(1) no . 55501
H(17) C(9) 2.04(9) no . 55501
H(17) C(10) 2.68(7) no . 55501

loop_
_geom_torsion_atom_site_label_1
_geom_torsion_atom_site_label_2
_geom_torsion_atom_site_label_3
_geom_torsion_atom_site_label_4
_geom_torsion
_geom_torsion_publ_flag
_geom_torsion_site_symmetry_1
_geom_torsion_site_symmetry_2
_geom_torsion_site_symmetry_3
_geom_torsion_site_symmetry_4
Cl(1) Ni(1) O(2) C(6) -84.4(9) yes . . . .
Cl(1) Ni(1) O(2) C(7) 134.1(9) yes . . . .
N(1) Ni(1) O(2) C(6) -26.3(7) yes . . . .
N(1) Ni(1) O(2) C(7) -167.9(7) yes . . . .
Cl(1) Ni(1) N(1) C(1) -8.6(7) yes . . . .
Cl(1) Ni(1) N(1) C(5) -175.8(6) yes . . . .
O(2) Ni(1) N(1) C(1) -175.1(8) yes . . . .
O(2) Ni(1) N(1) C(5) 17.6(6) yes . . . .
Ni(1) O(2) C(6) C(5) 30(1) yes . . . .
Ni(1) O(2) C(6) H(4) -90(5) no . . . .
Ni(1) O(2) C(6) H(5) 146(7) no . . . .
C(7) O(2) C(6) C(5) 176.4(8) yes . . . .
C(7) O(2) C(6) H(4) 55(5) no . . . .
C(7) O(2) C(6) H(5) -67(7) no . . . .
Ni(1) O(2) C(7) H(6) -152(6) no . . . .
Ni(1) O(2) C(7) H(7) -44(6) no . . . .
Ni(1) O(2) C(7) H(8) 76(9) no . . . .
C(6) O(2) C(7) H(6) 66(6) no . . . .
C(6) O(2) C(7) H(7) 174(5) no . . . .
C(6) O(2) C(7) H(8) -64(9) no . . . .
Ni(1) N(1) C(1) C(2) -167.7(9) yes . . . .
Ni(1) N(1) C(1) H(1) 9(6) no . . . .
C(5) N(1) C(1) C(2) 0(1) yes . . . .
C(5) N(1) C(1) H(1) 176(355) no . . . .
Ni(1) N(1) C(5) C(4) 169.8(8) yes . . . .
Ni(1) N(1) C(5) C(6) -6(1) yes . . . .
C(1) N(1) C(5) C(4) 1(1) yes . . . .
C(1) N(1) C(5) C(6) -174.1(8) yes . . . .
O(1) N(2) C(3) C(2) -40(1) yes . . . .
O(1) N(2) C(3) C(4) 137(1) yes . . . .
C(9) N(2) C(3) C(2) 134.1(9) yes . . . .
C(9) N(2) C(3) C(4) -48(1) yes . . . .
O(1) N(2) C(9) C(8) 27.9(9) yes . . . .
O(1) N(2) C(9) C(10) 145.6(9) yes . . . .
O(1) N(2) C(9) C(11) -91(1) yes . . . .
C(3) N(2) C(9) C(8) -146.1(8) yes . . . .
C(3) N(2) C(9) C(10) -28(1) yes . . . .
C(3) N(2) C(9) C(11) 94(1) yes . . . .
N(1) C(1) C(2) C(3) 0(1) yes . . . .
N(1) C(1) C(2) H(2) 177(355) no . . . .
H(1) C(1) C(2) C(3) -177(1) no . . . .
H(1) C(1) C(2) H(2) 0(6) no . . . .
C(1) C(2) C(3) N(2) 176.9(9) yes . . . .
C(1) C(2) C(3) C(4) 0(1) yes . . . .
H(2) C(2) C(3) N(2) 0(1) no . . . .
H(2) C(2) C(3) C(4) -177(1) no . . . .
N(2) C(3) C(4) C(5) -175.6(9) yes . . . .
N(2) C(3) C(4) H(3) 0(7) no . . . .
C(2) C(3) C(4) C(5) 1(1) yes . . . .
C(2) C(3) C(4) H(3) 177(354) no . . . .
C(3) C(4) C(5) N(1) -2(1) yes . . . .
C(3) C(4) C(5) C(6) 173(1) yes . . . .
H(3) C(4) C(5) N(1) -178(1) no . . . .
H(3) C(4) C(5) C(6) -2(2) no . . . .
N(1) C(5) C(6) O(2) -16(1) yes . . . .
N(1) C(5) C(6) H(4) 107(6) no . . . .
N(1) C(5) C(6) H(5) -131(5) no . . . .
C(4) C(5) C(6) O(2) 167.5(9) yes . . . .
C(4) C(5) C(6) H(4) -68(6) no . . . .
C(4) C(5) C(6) H(5) 52(5) no . . . .
H(9) C(8) C(9) N(2) 57(1) no . . . .
H(9) C(8) C(9) C(10) -59(1) no . . . .
H(9) C(8) C(9) C(11) 176(1) no . . . .
H(10) C(8) C(9) N(2) 179(1) no . . . .
H(10) C(8) C(9) C(10) 62(1) no . . . .
H(10) C(8) C(9) C(11) -61(1) no . . . .
H(11) C(8) C(9) N(2) -56(1) no . . . .
H(11) C(8) C(9) C(10) -173(1) no . . . .
H(11) C(8) C(9) C(11) 61(1) no . . . .
N(2) C(9) C(10) H(12) -60(1) no . . . .
N(2) C(9) C(10) H(13) 60(1) no . . . .
N(2) C(9) C(10) H(14) 179(804) no . . . .
C(8) C(9) C(10) H(12) 56(1) no . . . .
C(8) C(9) C(10) H(13) 176(1) no . . . .
C(8) C(9) C(10) H(14) -63(1) no . . . .
C(11) C(9) C(10) H(12) 179(1) no . . . .
C(11) C(9) C(10) H(13) -59(1) no . . . .
C(11) C(9) C(10) H(14) 59(1) no . . . .
N(2) C(9) C(11) H(15) 64(9) no . . . .
N(2) C(9) C(11) H(16) 172(5) no . . . .
N(2) C(9) C(11) H(17) -62(5) no . . . .
C(8) C(9) C(11) H(15) -52(9) no . . . .
C(8) C(9) C(11) H(16) 55(5) no . . . .
C(8) C(9) C(11) H(17) 179(621) no . . . .
C(10) C(9) C(11) H(15) -175(354) no . . . .
C(10) C(9) C(11) H(16) -67(5) no . . . .
C(10) C(9) C(11) H(17) 57(5) no . . . .
